data_4333092
loop_
_publ_author_name
'Lee, Chien-Ming'
'Chuang, Ya-Lan'
'Chiang, Chao-Yi'
'Lee, Gene-Hsiang'
'Liaw, Wen-Feng'

_publ_section_title
;
 Mononuclear Ni(III) Complexes [NiIII(L)(P(C6H3-3-SiMe3-2-S)3)]0/1-(L =
 Thiolate, Selenolate, CH2CN, Cl, PPh3):&#x00A0; Relevance to the Nickel
 Site of [NiFe] Hydrogenases
;
_journal_issue 26
_journal_name_full 'Inorganic Chemistry'
_journal_page_first 10895
_journal_page_last 10904
_journal_paper_doi 10.1021/ic061399g
_journal_volume 45
_journal_year 2006
_chemical_formula_sum 'C67 H69 N Ni P3 S5 Si3'
_chemical_formula_weight 1284.42
_chemical_name_systematic
; 
 ? 
;
_space_group_IT_number 14
_symmetry_space_group_name_Hall '-P 2ybc'
_symmetry_space_group_name_H-M 'P 1 21/c 1'
_atom_sites_solution_hydrogens geom
_atom_sites_solution_primary direct
_atom_sites_solution_secondary difmap
_audit_creation_method SHELXL-97
_cell_angle_alpha 90.00
_cell_angle_beta 99.830(2)
_cell_angle_gamma 90.00
_cell_formula_units_Z 4
_cell_length_a 13.9933(9)
_cell_length_b 27.3245(16)
_cell_length_c 17.2121(10)
_cell_measurement_reflns_used 3811
_cell_measurement_temperature 100(2)
_cell_measurement_theta_max 2.5
_cell_measurement_theta_min 25
_cell_volume 6484.6(7)
_computing_structure_refinement 'SHELXL-97 (Sheldrick, 1997)'
_computing_structure_solution 'SHELXS-97 (Sheldrick, 1990)'
_diffrn_ambient_temperature 100(2)
_diffrn_measured_fraction_theta_full 0.999
_diffrn_measured_fraction_theta_max 0.999
_diffrn_radiation_monochromator graphite
_diffrn_radiation_source 'fine-focus sealed tube'
_diffrn_radiation_type MoK\a
_diffrn_radiation_wavelength 0.71073
_diffrn_reflns_av_R_equivalents 0.0916
_diffrn_reflns_av_sigmaI/netI 0.1578
_diffrn_reflns_limit_h_max 18
_diffrn_reflns_limit_h_min -18
_diffrn_reflns_limit_k_max 35
_diffrn_reflns_limit_k_min -34
_diffrn_reflns_limit_l_max 22
_diffrn_reflns_limit_l_min -15
_diffrn_reflns_number 45764
_diffrn_reflns_theta_full 27.50
_diffrn_reflns_theta_max 27.50
_diffrn_reflns_theta_min 1.41
_exptl_absorpt_coefficient_mu 0.631
_exptl_absorpt_correction_T_max 0.983
_exptl_absorpt_correction_T_min 0.920
_exptl_absorpt_correction_type empirical
_exptl_crystal_colour black
_exptl_crystal_density_diffrn 1.316
_exptl_crystal_density_method 'not measured'
_exptl_crystal_description column
_exptl_crystal_F_000 2692
_exptl_crystal_size_max 0.2
_exptl_crystal_size_mid 0.15
_exptl_crystal_size_min 0.1
_refine_diff_density_max 0.878
_refine_diff_density_min -0.594
_refine_diff_density_rms 0.080
_refine_ls_extinction_method none
_refine_ls_goodness_of_fit_ref 0.773
_refine_ls_hydrogen_treatment mixed
_refine_ls_matrix_type full
_refine_ls_number_parameters 731
_refine_ls_number_reflns 14888
_refine_ls_number_restraints 0
_refine_ls_restrained_S_all 0.773
_refine_ls_R_factor_all 0.1050
_refine_ls_R_factor_gt 0.0491
_refine_ls_shift/su_max 0.005
_refine_ls_shift/su_mean 0.000
_refine_ls_structure_factor_coef Fsqd
_refine_ls_weighting_details 'calc w=1/[\s^2^(Fo^2^)+(0.0207P)^2^+0.0000P] where P=(Fo^2^+2Fc^2^)/3'
_refine_ls_weighting_scheme calc
_refine_ls_wR_factor_gt 0.0751
_refine_ls_wR_factor_ref 0.0851
_reflns_number_gt 8044
_reflns_number_total 14888
_reflns_threshold_expression >2sigma(I)
_cod_data_source_file ic061399gsup4.cif
_cod_data_source_block nv51m
_cod_database_code 4333092

loop_
_symmetry_equiv_pos_as_xyz
'x, y, z'
'-x, y+1/2, -z+1/2'
'-x, -y, -z'
'x, -y-1/2, z-1/2'

loop_
_atom_site_label
_atom_site_type_symbol
_atom_site_fract_x
_atom_site_fract_y
_atom_site_fract_z
_atom_site_U_iso_or_equiv
_atom_site_adp_type
_atom_site_occupancy
_atom_site_symmetry_multiplicity
_atom_site_calc_flag
_atom_site_refinement_flags
Ni1 Ni 0.35197(3) 0.707375(14) 0.08446(2) 0.01602(10) Uani 1 1 d .
P1 P 0.30911(6) 0.74228(3) 0.18410(5) 0.01451(19) Uani 1 1 d .
P2 P 0.11985(6) -0.02681(3) 0.20228(5) 0.0156(2) Uani 1 1 d .
P3 P 0.20442(6) 0.06256(3) 0.28639(5) 0.0156(2) Uani 1 1 d .
S1 S 0.21204(6) 0.73618(3) 0.01171(5) 0.01778(19) Uani 1 1 d .
S2 S 0.48649(6) 0.75082(3) 0.10918(5) 0.0188(2) Uani 1 1 d .
S3 S 0.30931(6) 0.63607(3) 0.14140(5) 0.0189(2) Uani 1 1 d .
S4 S 0.39011(7) 0.66906(3) -0.02220(5) 0.0239(2) Uani 1 1 d .
S5 S 0.59137(10) 0.63064(5) -0.01549(7) 0.0398(5) Uani 0.710(3) 1 d P
C29' C 0.59137(10) 0.63064(5) -0.01549(7) 0.0398(5) Uani 0.290(3) 1 d P
Si1 Si -0.00566(7) 0.78543(3) -0.05520(6) 0.0223(2) Uani 1 1 d .
Si2 Si 0.67261(7) 0.82325(3) 0.18414(6) 0.0244(2) Uani 1 1 d .
Si3 Si 0.34150(7) 0.54596(3) 0.28275(6) 0.0204(2) Uani 1 1 d .
N1 N 0.15006(19) 0.02818(8) 0.21967(15) 0.0165(6) Uani 1 1 d .
C1 C 0.1453(2) 0.76218(10) 0.07910(18) 0.0145(7) Uani 1 1 d .
C2 C 0.1848(2) 0.76266(10) 0.15987(19) 0.0149(7) Uani 1 1 d .
C3 C 0.1306(2) 0.77933(10) 0.21574(19) 0.0192(8) Uani 1 1 d .
H3 H 0.1574 0.7786 0.2703 0.023 Uiso 1 1 calc R
C4 C 0.0381(2) 0.79684(11) 0.19109(19) 0.0200(8) Uani 1 1 d .
H4 H 0.0003 0.8078 0.2285 0.024 Uiso 1 1 calc R
C5 C 0.0007(2) 0.79838(10) 0.11106(19) 0.0190(8) Uani 1 1 d .
H5 H -0.0625 0.8115 0.0951 0.023 Uiso 1 1 calc R
C6 C 0.0513(2) 0.78162(10) 0.05235(18) 0.0153(7) Uani 1 1 d .
C7 C -0.1269(3) 0.81419(12) -0.0616(2) 0.0389(10) Uani 1 1 d .
H7A H -0.1590 0.8154 -0.1168 0.058 Uiso 1 1 calc R
H7B H -0.1195 0.8475 -0.0403 0.058 Uiso 1 1 calc R
H7C H -0.1664 0.7949 -0.0310 0.058 Uiso 1 1 calc R
C8 C 0.0677(3) 0.82478(13) -0.1103(2) 0.0426(11) Uani 1 1 d .
H8A H 0.1324 0.8105 -0.1078 0.064 Uiso 1 1 calc R
H8B H 0.0737 0.8575 -0.0868 0.064 Uiso 1 1 calc R
H8C H 0.0359 0.8271 -0.1655 0.064 Uiso 1 1 calc R
C9 C -0.0262(3) 0.72403(12) -0.1011(2) 0.0338(10) Uani 1 1 d .
H9A H -0.0636 0.7039 -0.0700 0.051 Uiso 1 1 calc R
H9B H 0.0364 0.7083 -0.1027 0.051 Uiso 1 1 calc R
H9C H -0.0622 0.7274 -0.1549 0.051 Uiso 1 1 calc R
C10 C 0.4738(2) 0.79255(10) 0.18554(18) 0.0153(7) Uani 1 1 d .
C11 C 0.3871(2) 0.79347(10) 0.21568(18) 0.0135(7) Uani 1 1 d .
C12 C 0.3697(2) 0.83002(10) 0.26811(18) 0.0164(7) Uani 1 1 d .
H12 H 0.3100 0.8308 0.2874 0.020 Uiso 1 1 calc R
C13 C 0.4391(2) 0.86493(11) 0.29171(18) 0.0186(8) Uani 1 1 d .
H13 H 0.4263 0.8909 0.3251 0.022 Uiso 1 1 calc R
C14 C 0.5286(2) 0.86216(10) 0.26658(18) 0.0195(8) Uani 1 1 d .
H14 H 0.5772 0.8854 0.2861 0.023 Uiso 1 1 calc R
C15 C 0.5493(2) 0.82626(11) 0.21357(19) 0.0178(8) Uani 1 1 d .
C16 C 0.7306(3) 0.76208(12) 0.2062(2) 0.0422(11) Uani 1 1 d .
H16A H 0.6925 0.7371 0.1738 0.063 Uiso 1 1 calc R
H16B H 0.7331 0.7544 0.2621 0.063 Uiso 1 1 calc R
H16C H 0.7966 0.7627 0.1942 0.063 Uiso 1 1 calc R
C17 C 0.6630(3) 0.83859(13) 0.0773(2) 0.0405(11) Uani 1 1 d .
H17A H 0.6156 0.8169 0.0460 0.061 Uiso 1 1 calc R
H17B H 0.7264 0.8343 0.0613 0.061 Uiso 1 1 calc R
H17C H 0.6420 0.8727 0.0686 0.061 Uiso 1 1 calc R
C18 C 0.7525(3) 0.87014(12) 0.2418(2) 0.0337(10) Uani 1 1 d .
H18A H 0.8173 0.8686 0.2277 0.051 Uiso 1 1 calc R
H18B H 0.7571 0.8636 0.2983 0.051 Uiso 1 1 calc R
H18C H 0.7250 0.9028 0.2298 0.051 Uiso 1 1 calc R
C19 C 0.3205(2) 0.65015(11) 0.24276(18) 0.0143(7) Uani 1 1 d .
C20 C 0.3322(2) 0.61350(11) 0.30200(19) 0.0170(8) Uani 1 1 d .
C21 C 0.3422(2) 0.62936(11) 0.37998(19) 0.0195(8) Uani 1 1 d .
H21 H 0.3482 0.6053 0.4203 0.023 Uiso 1 1 calc R
C22 C 0.3439(2) 0.67811(11) 0.4020(2) 0.0218(8) Uani 1 1 d .
H22 H 0.3518 0.6869 0.4562 0.026 Uiso 1 1 calc R
C23 C 0.3340(2) 0.71398(11) 0.34412(19) 0.0184(8) Uani 1 1 d .
H23 H 0.3357 0.7476 0.3581 0.022 Uiso 1 1 calc R
C24 C 0.3216(2) 0.69990(10) 0.26531(18) 0.0129(7) Uani 1 1 d .
C25 C 0.3697(3) 0.51388(11) 0.3796(2) 0.0305(10) Uani 1 1 d .
H25A H 0.3186 0.5207 0.4105 0.046 Uiso 1 1 calc R
H25B H 0.4321 0.5255 0.4083 0.046 Uiso 1 1 calc R
H25C H 0.3734 0.4785 0.3708 0.046 Uiso 1 1 calc R
C26 C 0.4433(2) 0.53158(11) 0.22967(19) 0.0257(9) Uani 1 1 d .
H26A H 0.4442 0.4963 0.2192 0.038 Uiso 1 1 calc R
H26B H 0.5048 0.5413 0.2622 0.038 Uiso 1 1 calc R
H26C H 0.4344 0.5495 0.1797 0.038 Uiso 1 1 calc R
C27 C 0.2248(2) 0.52148(11) 0.2294(2) 0.0307(9) Uani 1 1 d .
H27A H 0.1757 0.5232 0.2637 0.046 Uiso 1 1 calc R
H27B H 0.2335 0.4874 0.2146 0.046 Uiso 1 1 calc R
H27C H 0.2035 0.5410 0.1818 0.046 Uiso 1 1 calc R
C28 C 0.5119(3) 0.67696(12) -0.03094(19) 0.0265(9) Uani 1 1 d .
C29 C 0.55907(17) 0.72181(8) -0.06327(12) 0.0391(8) Uani 0.710(3) 1 d P
S5' S 0.55907(17) 0.72181(8) -0.06327(12) 0.0391(8) Uani 0.290(3) 1 d P
C30 C 0.6596(3) 0.7066(2) -0.0651(2) 0.0622(15) Uani 1 1 d .
C31 C 0.6830(3) 0.6602(2) -0.0420(3) 0.0673(16) Uani 1 1 d .
C32 C 0.2106(2) -0.05857(10) 0.15796(18) 0.0150(7) Uani 1 1 d .
C33 C 0.3003(2) -0.03606(11) 0.15972(19) 0.0205(8) Uani 1 1 d .
H33 H 0.3126 -0.0052 0.1847 0.025 Uiso 1 1 calc R
C34 C 0.3717(2) -0.05836(11) 0.12532(19) 0.0219(8) Uani 1 1 d .
H34 H 0.4329 -0.0429 0.1270 0.026 Uiso 1 1 calc R
C35 C 0.3533(2) -0.10338(11) 0.08840(18) 0.0179(8) Uani 1 1 d .
H35 H 0.4021 -0.1190 0.0651 0.021 Uiso 1 1 calc R
C36 C 0.2640(2) -0.12544(11) 0.08564(18) 0.0192(8) Uani 1 1 d .
H36 H 0.2511 -0.1559 0.0594 0.023 Uiso 1 1 calc R
C37 C 0.1933(2) -0.10365(10) 0.12066(18) 0.0171(8) Uani 1 1 d .
H37 H 0.1326 -0.1195 0.1193 0.021 Uiso 1 1 calc R
C38 C 0.0075(2) -0.02556(11) 0.13370(18) 0.0167(7) Uani 1 1 d .
C39 C -0.0247(2) 0.01826(12) 0.09731(19) 0.0206(8) Uani 1 1 d .
H39 H 0.0130 0.0471 0.1088 0.025 Uiso 1 1 calc R
C40 C -0.1105(3) 0.02028(13) 0.0449(2) 0.0268(9) Uani 1 1 d .
H40 H -0.1319 0.0505 0.0206 0.032 Uiso 1 1 calc R
C41 C -0.1659(3) -0.02143(13) 0.0273(2) 0.0294(9) Uani 1 1 d .
H41 H -0.2250 -0.0201 -0.0092 0.035 Uiso 1 1 calc R
C42 C -0.1344(3) -0.06519(13) 0.0636(2) 0.0290(9) Uani 1 1 d .
H42 H -0.1720 -0.0940 0.0515 0.035 Uiso 1 1 calc R
C43 C -0.0493(2) -0.06734(12) 0.1167(2) 0.0240(9) Uani 1 1 d .
H43 H -0.0291 -0.0974 0.1420 0.029 Uiso 1 1 calc R
C44 C 0.0991(2) -0.06065(10) 0.28724(19) 0.0164(8) Uani 1 1 d .
C45 C 0.0127(3) -0.05324(11) 0.3157(2) 0.0280(9) Uani 1 1 d .
H45 H -0.0371 -0.0336 0.2867 0.034 Uiso 1 1 calc R
C46 C -0.0007(3) -0.07436(13) 0.3861(2) 0.0367(10) Uani 1 1 d .
H46 H -0.0597 -0.0694 0.4053 0.044 Uiso 1 1 calc R
C47 C 0.0719(3) -0.10270(12) 0.4285(2) 0.0317(10) Uani 1 1 d .
H47 H 0.0628 -0.1170 0.4770 0.038 Uiso 1 1 calc R
C48 C 0.1577(3) -0.11029(11) 0.4004(2) 0.0276(9) Uani 1 1 d .
H48 H 0.2073 -0.1300 0.4293 0.033 Uiso 1 1 calc R
C49 C 0.1708(2) -0.08913(11) 0.3303(2) 0.0218(8) Uani 1 1 d .
H49 H 0.2299 -0.0942 0.3113 0.026 Uiso 1 1 calc R
C50 C 0.2633(2) 0.03140(10) 0.37295(18) 0.0161(7) Uani 1 1 d .
C51 C 0.2155(3) 0.02413(12) 0.4373(2) 0.0265(9) Uani 1 1 d .
H51 H 0.1549 0.0396 0.4382 0.032 Uiso 1 1 calc R
C52 C 0.2558(3) -0.00529(13) 0.4988(2) 0.0360(10) Uani 1 1 d .
H52 H 0.2233 -0.0098 0.5424 0.043 Uiso 1 1 calc R
C53 C 0.3433(3) -0.02832(12) 0.4978(2) 0.0365(10) Uani 1 1 d .
H53 H 0.3700 -0.0491 0.5402 0.044 Uiso 1 1 calc R
C54 C 0.3919(3) -0.02126(12) 0.4357(2) 0.0284(9) Uani 1 1 d .
H54 H 0.4526 -0.0368 0.4355 0.034 Uiso 1 1 calc R
C55 C 0.3521(2) 0.00846(11) 0.3734(2) 0.0216(8) Uani 1 1 d .
H55 H 0.3858 0.0133 0.3306 0.026 Uiso 1 1 calc R
C56 C 0.2942(2) 0.09675(10) 0.24612(19) 0.0153(7) Uani 1 1 d .
C57 C 0.3669(2) 0.12266(11) 0.2930(2) 0.0207(8) Uani 1 1 d .
H57 H 0.3721 0.1217 0.3487 0.025 Uiso 1 1 calc R
C58 C 0.4325(2) 0.15000(11) 0.2591(2) 0.0256(9) Uani 1 1 d .
H58 H 0.4819 0.1681 0.2915 0.031 Uiso 1 1 calc R
C59 C 0.4258(3) 0.15081(11) 0.1789(2) 0.0273(9) Uani 1 1 d .
H59 H 0.4710 0.1694 0.1558 0.033 Uiso 1 1 calc R
C60 C 0.3543(3) 0.12487(12) 0.1314(2) 0.0309(9) Uani 1 1 d .
H60 H 0.3505 0.1255 0.0758 0.037 Uiso 1 1 calc R
C61 C 0.2881(2) 0.09797(11) 0.1645(2) 0.0224(8) Uani 1 1 d .
H61 H 0.2384 0.0803 0.1316 0.027 Uiso 1 1 calc R
C62 C 0.1184(2) 0.10411(11) 0.31771(18) 0.0158(7) Uani 1 1 d .
C63 C 0.0209(2) 0.09394(11) 0.3001(2) 0.0234(8) Uani 1 1 d .
H63 H -0.0011 0.0666 0.2679 0.028 Uiso 1 1 calc R
C64 C -0.0452(3) 0.12324(12) 0.3291(2) 0.0290(9) Uani 1 1 d .
H64 H -0.1126 0.1163 0.3165 0.035 Uiso 1 1 calc R
C65 C -0.0130(3) 0.16263(12) 0.3763(2) 0.0271(9) Uani 1 1 d .
H65 H -0.0582 0.1822 0.3976 0.033 Uiso 1 1 calc R
C66 C 0.0839(3) 0.17369(12) 0.3926(2) 0.0312(9) Uani 1 1 d .
H66 H 0.1054 0.2014 0.4242 0.037 Uiso 1 1 calc R
C67 C 0.1503(3) 0.14470(11) 0.3635(2) 0.0264(9) Uani 1 1 d .
H67 H 0.2174 0.1524 0.3746 0.032 Uiso 1 1 calc R

loop_
_atom_site_aniso_label
_atom_site_aniso_U_11
_atom_site_aniso_U_22
_atom_site_aniso_U_33
_atom_site_aniso_U_23
_atom_site_aniso_U_13
_atom_site_aniso_U_12
Ni1 0.0169(2) 0.0168(2) 0.0151(2) -0.0012(2) 0.00503(19) -0.00180(19)
P1 0.0154(5) 0.0146(4) 0.0140(5) -0.0004(4) 0.0038(4) 0.0002(4)
P2 0.0152(5) 0.0133(4) 0.0186(5) -0.0003(4) 0.0038(4) -0.0001(4)
P3 0.0155(5) 0.0145(4) 0.0174(5) -0.0007(4) 0.0044(4) 0.0004(4)
S1 0.0197(5) 0.0192(4) 0.0143(5) 0.0004(4) 0.0024(4) 0.0015(4)
S2 0.0183(5) 0.0205(4) 0.0189(5) -0.0048(4) 0.0064(4) -0.0042(4)
S3 0.0255(5) 0.0155(4) 0.0158(5) -0.0005(4) 0.0038(4) -0.0018(4)
S4 0.0243(5) 0.0273(5) 0.0222(5) -0.0082(4) 0.0103(4) -0.0071(4)
S5 0.0383(9) 0.0574(9) 0.0220(8) -0.0030(7) 0.0001(6) 0.0204(7)
C29' 0.0383(9) 0.0574(9) 0.0220(8) -0.0030(7) 0.0001(6) 0.0204(7)
Si1 0.0217(6) 0.0228(5) 0.0214(6) 0.0024(5) 0.0006(5) 0.0038(4)
Si2 0.0216(6) 0.0246(5) 0.0281(6) -0.0041(5) 0.0070(5) -0.0071(4)
Si3 0.0201(6) 0.0155(5) 0.0266(6) 0.0038(4) 0.0065(5) 0.0013(4)
N1 0.0211(17) 0.0134(14) 0.0154(15) -0.0005(12) 0.0045(13) 0.0007(12)
C1 0.0161(19) 0.0097(16) 0.0176(19) 0.0018(15) 0.0028(15) -0.0029(14)
C2 0.0120(18) 0.0126(16) 0.0200(19) 0.0030(15) 0.0022(15) -0.0044(13)
C3 0.020(2) 0.0193(18) 0.0183(19) -0.0016(15) 0.0031(16) -0.0025(15)
C4 0.022(2) 0.0171(18) 0.023(2) -0.0012(16) 0.0095(17) -0.0008(15)
C5 0.0158(19) 0.0134(17) 0.026(2) 0.0070(16) -0.0003(16) 0.0003(14)
C6 0.0162(19) 0.0093(16) 0.0198(19) -0.0002(14) 0.0014(15) -0.0028(13)
C7 0.032(3) 0.047(2) 0.031(2) -0.010(2) -0.0123(19) 0.0148(19)
C8 0.044(3) 0.047(2) 0.035(2) 0.019(2) -0.001(2) 0.003(2)
C9 0.032(2) 0.041(2) 0.026(2) -0.0046(19) -0.0001(19) 0.0061(18)
C10 0.021(2) 0.0110(16) 0.0136(18) 0.0066(15) 0.0024(15) 0.0048(14)
C11 0.0150(18) 0.0125(16) 0.0126(17) 0.0028(14) 0.0008(14) 0.0004(14)
C12 0.016(2) 0.0170(17) 0.0162(18) 0.0030(15) 0.0026(15) 0.0025(14)
C13 0.026(2) 0.0139(17) 0.0156(19) -0.0011(15) 0.0037(16) 0.0013(15)
C14 0.024(2) 0.0134(17) 0.019(2) -0.0006(15) -0.0024(16) -0.0064(15)
C15 0.022(2) 0.0164(17) 0.0152(18) 0.0024(15) 0.0034(16) 0.0003(15)
C16 0.021(2) 0.036(2) 0.070(3) -0.007(2) 0.009(2) -0.0042(18)
C17 0.037(3) 0.050(3) 0.037(3) -0.012(2) 0.013(2) -0.023(2)
C18 0.028(2) 0.041(2) 0.033(2) -0.001(2) 0.0068(19) -0.0104(18)
C19 0.0075(18) 0.0187(17) 0.0167(19) 0.0001(15) 0.0021(14) 0.0003(13)
C20 0.0114(19) 0.0178(18) 0.023(2) 0.0019(16) 0.0070(16) 0.0015(14)
C21 0.022(2) 0.0197(18) 0.018(2) 0.0070(16) 0.0093(16) 0.0039(15)
C22 0.022(2) 0.030(2) 0.0149(19) -0.0029(17) 0.0086(16) 0.0041(16)
C23 0.020(2) 0.0160(17) 0.0211(19) -0.0008(16) 0.0095(16) 0.0013(14)
C24 0.0138(18) 0.0125(16) 0.0127(17) 0.0019(14) 0.0030(14) -0.0007(13)
C25 0.035(2) 0.0216(19) 0.038(2) 0.0066(18) 0.013(2) 0.0084(17)
C26 0.031(2) 0.0179(18) 0.029(2) 0.0058(17) 0.0058(18) 0.0039(16)
C27 0.027(2) 0.0166(18) 0.047(3) -0.0024(18) 0.001(2) -0.0020(16)
C28 0.026(2) 0.038(2) 0.0154(19) -0.0096(17) 0.0046(17) -0.0004(17)
C29 0.0401(16) 0.0475(15) 0.0300(13) -0.0132(11) 0.0067(11) -0.0102(11)
S5' 0.0401(16) 0.0475(15) 0.0300(13) -0.0132(11) 0.0067(11) -0.0102(11)
C30 0.040(3) 0.124(4) 0.024(3) -0.028(3) 0.008(2) -0.034(3)
C31 0.032(3) 0.135(5) 0.030(3) -0.036(3) -0.008(2) 0.014(3)
C32 0.0169(19) 0.0145(17) 0.0143(18) 0.0027(15) 0.0047(15) 0.0021(14)
C33 0.027(2) 0.0169(18) 0.0177(19) -0.0046(15) 0.0033(17) 0.0018(15)
C34 0.020(2) 0.027(2) 0.020(2) 0.0026(17) 0.0070(16) -0.0018(16)
C35 0.024(2) 0.0179(17) 0.0136(18) 0.0028(16) 0.0078(16) 0.0086(15)
C36 0.030(2) 0.0138(17) 0.0143(19) -0.0006(15) 0.0048(17) 0.0025(16)
C37 0.016(2) 0.0144(17) 0.0207(19) 0.0027(15) 0.0032(16) -0.0017(14)
C38 0.0161(19) 0.0182(17) 0.0167(19) -0.0034(16) 0.0053(15) 0.0008(15)
C39 0.020(2) 0.0239(19) 0.018(2) -0.0017(16) 0.0047(16) -0.0006(16)
C40 0.026(2) 0.032(2) 0.022(2) 0.0041(18) 0.0036(18) 0.0083(18)
C41 0.018(2) 0.051(2) 0.020(2) -0.010(2) 0.0049(17) 0.0039(19)
C42 0.020(2) 0.032(2) 0.036(2) -0.0165(19) 0.0057(19) -0.0037(17)
C43 0.018(2) 0.0205(19) 0.033(2) -0.0034(17) 0.0044(18) 0.0008(16)
C44 0.017(2) 0.0137(17) 0.0197(19) -0.0014(15) 0.0059(16) 0.0002(14)
C45 0.022(2) 0.029(2) 0.034(2) 0.0112(18) 0.0058(18) 0.0046(16)
C46 0.033(3) 0.039(2) 0.043(3) 0.013(2) 0.020(2) 0.0038(19)
C47 0.041(3) 0.028(2) 0.028(2) 0.0093(19) 0.010(2) -0.0056(19)
C48 0.030(2) 0.0224(19) 0.029(2) 0.0084(18) 0.0013(19) 0.0024(17)
C49 0.020(2) 0.0164(18) 0.028(2) -0.0001(17) 0.0016(17) 0.0002(15)
C50 0.020(2) 0.0134(17) 0.0137(18) -0.0046(15) -0.0002(15) -0.0023(14)
C51 0.033(2) 0.027(2) 0.021(2) 0.0008(18) 0.0062(18) -0.0002(17)
C52 0.045(3) 0.043(2) 0.023(2) 0.004(2) 0.013(2) -0.005(2)
C53 0.052(3) 0.028(2) 0.024(2) 0.0061(19) -0.010(2) -0.006(2)
C54 0.027(2) 0.024(2) 0.031(2) 0.0018(18) -0.0053(18) 0.0043(17)
C55 0.026(2) 0.0183(18) 0.020(2) -0.0027(16) 0.0021(17) -0.0025(16)
C56 0.016(2) 0.0108(16) 0.0192(19) -0.0013(15) 0.0046(16) 0.0034(14)
C57 0.019(2) 0.0209(18) 0.023(2) -0.0065(16) 0.0052(17) 0.0020(15)
C58 0.018(2) 0.0194(19) 0.040(3) -0.0064(18) 0.0075(18) -0.0067(15)
C59 0.019(2) 0.0182(19) 0.046(3) 0.0080(19) 0.011(2) 0.0004(16)
C60 0.030(2) 0.039(2) 0.025(2) 0.0134(19) 0.0087(19) 0.0038(19)
C61 0.020(2) 0.0233(19) 0.023(2) 0.0058(17) 0.0004(17) -0.0012(15)
C62 0.019(2) 0.0132(16) 0.0163(19) 0.0003(15) 0.0055(15) 0.0013(14)
C63 0.023(2) 0.0194(19) 0.028(2) -0.0027(17) 0.0037(18) 0.0011(16)
C64 0.021(2) 0.026(2) 0.040(2) -0.0009(19) 0.0072(19) 0.0024(17)
C65 0.031(2) 0.024(2) 0.030(2) 0.0017(18) 0.0143(19) 0.0117(17)
C66 0.037(3) 0.0209(19) 0.036(2) -0.0094(18) 0.005(2) 0.0041(18)
C67 0.022(2) 0.0219(19) 0.035(2) -0.0043(18) 0.0061(18) 0.0021(16)

loop_
_atom_type_symbol
_atom_type_description
_atom_type_scat_dispersion_real
_atom_type_scat_dispersion_imag
_atom_type_scat_source
C C 0.0033 0.0016 'International Tables Vol C Tables 4.2.6.8 and 6.1.1.4'
H H 0.0000 0.0000 'International Tables Vol C Tables 4.2.6.8 and 6.1.1.4'
N N 0.0061 0.0033 'International Tables Vol C Tables 4.2.6.8 and 6.1.1.4'
Si Si 0.0817 0.0704 'International Tables Vol C Tables 4.2.6.8 and 6.1.1.4'
P P 0.1023 0.0942 'International Tables Vol C Tables 4.2.6.8 and 6.1.1.4'
S S 0.1246 0.1234 'International Tables Vol C Tables 4.2.6.8 and 6.1.1.4'
Ni Ni 0.3393 1.1124 'International Tables Vol C Tables 4.2.6.8 and 6.1.1.4'

loop_
_geom_angle_atom_site_label_1
_geom_angle_atom_site_label_2
_geom_angle_atom_site_label_3
_geom_angle
P1 Ni1 S2 87.26(3)
P1 Ni1 S4 177.30(4)
S2 Ni1 S4 95.40(3)
P1 Ni1 S1 87.38(3)
S2 Ni1 S1 123.08(3)
S4 Ni1 S1 90.78(4)
P1 Ni1 S3 84.69(3)
S2 Ni1 S3 130.37(4)
S4 Ni1 S3 93.91(3)
S1 Ni1 S3 105.38(3)
C11 P1 C24 106.97(14)
C11 P1 C2 109.91(14)
C24 P1 C2 109.83(14)
C11 P1 Ni1 110.52(10)
C24 P1 Ni1 109.45(10)
C2 P1 Ni1 110.10(11)
N1 P2 C44 114.33(14)
N1 P2 C38 106.43(14)
C44 P2 C38 107.44(15)
N1 P2 C32 110.63(14)
C44 P2 C32 108.60(14)
C38 P2 C32 109.26(15)
N1 P3 C50 114.80(14)
N1 P3 C56 108.13(14)
C50 P3 C56 108.38(15)
N1 P3 C62 109.25(15)
C50 P3 C62 106.67(15)
C56 P3 C62 109.54(14)
C1 S1 Ni1 106.30(11)
C10 S2 Ni1 107.43(11)
C19 S3 Ni1 104.48(10)
C28 S4 Ni1 112.46(11)
C31 S5 C28 96.5(2)
C9 Si1 C8 111.41(16)
C9 Si1 C7 106.50(17)
C8 Si1 C7 107.74(17)
C9 Si1 C6 112.09(14)
C8 Si1 C6 110.80(16)
C7 Si1 C6 108.05(15)
C17 Si2 C16 110.86(17)
C17 Si2 C18 107.76(15)
C16 Si2 C18 107.79(17)
C17 Si2 C15 109.89(16)
C16 Si2 C15 111.77(15)
C18 Si2 C15 108.63(15)
C27 Si3 C26 111.33(16)
C27 Si3 C25 107.87(16)
C26 Si3 C25 106.05(15)
C27 Si3 C20 111.04(15)
C26 Si3 C20 112.01(14)
C25 Si3 C20 108.29(15)
P3 N1 P2 141.96(18)
C2 C1 C6 120.2(3)
C2 C1 S1 119.5(2)
C6 C1 S1 120.3(2)
C3 C2 C1 121.0(3)
C3 C2 P1 123.7(3)
C1 C2 P1 115.2(2)
C4 C3 C2 119.5(3)
C3 C4 C5 119.4(3)
C4 C5 C6 123.6(3)
C5 C6 C1 116.2(3)
C5 C6 Si1 120.4(2)
C1 C6 Si1 123.4(2)
C11 C10 C15 120.2(3)
C11 C10 S2 119.3(2)
C15 C10 S2 120.4(2)
C12 C11 C10 120.7(3)
C12 C11 P1 126.0(2)
C10 C11 P1 113.2(2)
C13 C12 C11 119.7(3)
C12 C13 C14 119.9(3)
C13 C14 C15 122.4(3)
C14 C15 C10 116.7(3)
C14 C15 Si2 120.5(2)
C10 C15 Si2 122.9(2)
C24 C19 C20 119.2(3)
C24 C19 S3 118.4(2)
C20 C19 S3 122.4(2)
C21 C20 C19 116.9(3)
C21 C20 Si3 118.4(2)
C19 C20 Si3 124.6(2)
C22 C21 C20 123.9(3)
C21 C22 C23 119.2(3)
C22 C23 C24 119.0(3)
C23 C24 C19 121.8(3)
C23 C24 P1 123.9(2)
C19 C24 P1 114.2(2)
C29 C28 S5 110.2(2)
C29 C28 S4 127.8(2)
S5 C28 S4 121.5(2)
C30 C29 C28 104.7(3)
C31 C30 C29 116.2(4)
C30 C31 S5 112.4(4)
C37 C32 C33 119.1(3)
C37 C32 P2 122.6(2)
C33 C32 P2 118.2(2)
C34 C33 C32 120.6(3)
C33 C34 C35 119.6(3)
C36 C35 C34 119.9(3)
C37 C36 C35 120.6(3)
C36 C37 C32 120.2(3)
C39 C38 C43 118.8(3)
C39 C38 P2 119.5(2)
C43 C38 P2 121.7(3)
C40 C39 C38 120.7(3)
C39 C40 C41 120.3(3)
C40 C41 C42 119.3(3)
C43 C42 C41 120.7(3)
C42 C43 C38 120.2(3)
C49 C44 C45 119.2(3)
C49 C44 P2 121.6(2)
C45 C44 P2 118.8(3)
C46 C45 C44 120.1(3)
C47 C46 C45 119.9(3)
C46 C47 C48 120.2(3)
C49 C48 C47 119.7(3)
C48 C49 C44 120.9(3)
C55 C50 C51 118.5(3)
C55 C50 P3 120.2(2)
C51 C50 P3 120.7(3)
C52 C51 C50 120.3(3)
C51 C52 C53 120.4(3)
C54 C53 C52 120.2(4)
C53 C54 C55 119.8(3)
C54 C55 C50 120.7(3)
C57 C56 C61 119.3(3)
C57 C56 P3 122.4(2)
C61 C56 P3 118.4(3)
C56 C57 C58 120.3(3)
C59 C58 C57 119.8(3)
C58 C59 C60 120.6(3)
C59 C60 C61 120.1(3)
C60 C61 C56 120.0(3)
C63 C62 C67 119.8(3)
C63 C62 P3 119.7(2)
C67 C62 P3 120.4(3)
C62 C63 C64 120.3(3)
C65 C64 C63 119.6(3)
C66 C65 C64 120.4(3)
C65 C66 C67 120.2(3)
C66 C67 C62 119.6(3)

loop_
_geom_bond_atom_site_label_1
_geom_bond_atom_site_label_2
_geom_bond_distance
Ni1 P1 2.1357(9)
Ni1 S2 2.2045(9)
Ni1 S4 2.2553(9)
Ni1 S1 2.2769(10)
Ni1 S3 2.3048(9)
P1 C11 1.800(3)
P1 C24 1.800(3)
P1 C2 1.806(3)
P2 N1 1.576(2)
P2 C44 1.795(3)
P2 C38 1.797(3)
P2 C32 1.811(3)
P3 N1 1.575(3)
P3 C50 1.790(3)
P3 C56 1.797(3)
P3 C62 1.803(3)
S1 C1 1.758(3)
S2 C10 1.772(3)
S3 C19 1.767(3)
S4 C28 1.750(3)
S5 C31 1.643(5)
S5 C28 1.676(4)
Si1 C9 1.856(3)
Si1 C8 1.856(3)
Si1 C7 1.857(3)
Si1 C6 1.889(3)
Si2 C17 1.868(4)
Si2 C16 1.868(3)
Si2 C18 1.870(3)
Si2 C15 1.881(3)
Si3 C27 1.857(3)
Si3 C26 1.861(3)
Si3 C25 1.865(3)
Si3 C20 1.883(3)
C1 C2 1.406(4)
C1 C6 1.420(4)
C2 C3 1.399(4)
C3 C4 1.377(4)
C4 C5 1.388(4)
C5 C6 1.406(4)
C10 C11 1.399(4)
C10 C15 1.422(4)
C11 C12 1.395(4)
C12 C13 1.373(4)
C13 C14 1.394(4)
C14 C15 1.403(4)
C19 C24 1.413(4)
C19 C20 1.419(4)
C20 C21 1.395(4)
C21 C22 1.384(4)
C22 C23 1.388(4)
C23 C24 1.392(4)
C28 C29 1.540(4)
C29 C30 1.472(5)
C30 C31 1.354(6)
C32 C37 1.391(4)
C32 C33 1.393(4)
C33 C34 1.387(4)
C34 C35 1.388(4)
C35 C36 1.382(4)
C36 C37 1.378(4)
C38 C39 1.390(4)
C38 C43 1.393(4)
C39 C40 1.375(4)
C40 C41 1.382(4)
C41 C42 1.386(4)
C42 C43 1.374(5)
C44 C49 1.381(4)
C44 C45 1.395(4)
C45 C46 1.383(4)
C46 C47 1.382(5)
C47 C48 1.385(4)
C48 C49 1.378(4)
C50 C55 1.390(4)
C50 C51 1.402(4)
C51 C52 1.372(5)
C52 C53 1.379(5)
C53 C54 1.376(5)
C54 C55 1.383(4)
C56 C57 1.381(4)
C56 C61 1.393(4)
C57 C58 1.387(4)
C58 C59 1.368(5)
C59 C60 1.376(5)
C60 C61 1.379(4)
C62 C63 1.375(4)
C62 C67 1.389(4)
C63 C64 1.379(4)
C64 C65 1.377(4)
C65 C66 1.371(5)
C66 C67 1.379(4)
